data_1556283
loop_
_publ_author_name
'Huang, Wei'
'Li, Baixiang'
'Wang, Youhong'
'Zhang, Wenjuan'
'Wang, Lin'
'Li, Yuesheng'
'Sun, Wen-Hua'
'Redshaw, Carl'

_publ_section_title
;
 Synthesis, characterization and ethylene (co-)polymerization behavior of
 half-titanocene 2-(1-(arylimino)ethyl)quinolin-8-olate chlorides
;
_journal_issue 7
_journal_name_full 'Catalysis Science &amp; Technology'
_journal_page_first 1208
_journal_paper_doi 10.1039/c1cy00193k
_journal_volume 1
_journal_year 2011
_chemical_formula_sum 'C27 H28 Cl2 N2 O Ti'
_chemical_formula_weight 515.31
_space_group_IT_number 14
_space_group_name_Hall '-P 2ybc'
_space_group_name_H-M_alt 'P 1 21/c 1'
_symmetry_cell_setting monoclinic
_symmetry_space_group_name_H-M 'P 1 21/c 1'
_atom_sites_solution_hydrogens geom
_atom_sites_solution_primary direct
_atom_sites_solution_secondary difmap
_audit_creation_method SHELXL-97
_cell_angle_alpha 90.00
_cell_angle_beta 98.70(3)
_cell_angle_gamma 90.00
_cell_formula_units_Z 4
_cell_length_a 17.098(3)
_cell_length_b 8.1446(16)
_cell_length_c 17.624(4)
_cell_measurement_reflns_used 7380
_cell_measurement_temperature 293(2)
_cell_measurement_theta_max 27.47
_cell_measurement_theta_min 1.20
_cell_volume 2426.0(9)
_computing_cell_refinement 'Bruker XSCANS'
_computing_data_collection 'Bruker XSCANS'
_computing_data_reduction 'Bruker SHELXTL'
_computing_molecular_graphics 'Bruker SHELXTL'
_computing_publication_material 'Bruker SHELXTL'
_computing_structure_refinement 'SHELXL-97 (Sheldrick, 1997)'
_computing_structure_solution 'SHELXS-97 (Sheldrick, 1990)'
_diffrn_ambient_temperature 293(2)
_diffrn_measured_fraction_theta_full 0.996
_diffrn_measured_fraction_theta_max 0.996
_diffrn_measurement_device_type 'Bruker P4'
_diffrn_measurement_method '\w scans'
_diffrn_radiation_monochromator graphite
_diffrn_radiation_source 'fine-focus sealed tube'
_diffrn_radiation_type MoK\a
_diffrn_radiation_wavelength 0.71073
_diffrn_reflns_av_R_equivalents 0.0485
_diffrn_reflns_av_sigmaI/netI 0.0433
_diffrn_reflns_limit_h_max 22
_diffrn_reflns_limit_h_min -17
_diffrn_reflns_limit_k_max 7
_diffrn_reflns_limit_k_min -10
_diffrn_reflns_limit_l_max 22
_diffrn_reflns_limit_l_min -22
_diffrn_reflns_number 19063
_diffrn_reflns_theta_full 27.47
_diffrn_reflns_theta_max 27.47
_diffrn_reflns_theta_min 1.20
_diffrn_standards_decay_% none
_diffrn_standards_interval_count none
_diffrn_standards_interval_time none
_diffrn_standards_number none
_exptl_absorpt_coefficient_mu 0.596
_exptl_absorpt_correction_T_max 0.7532
_exptl_absorpt_correction_T_min 0.6901
_exptl_absorpt_correction_type numerical
_exptl_crystal_colour RED
_exptl_crystal_density_diffrn 1.411
_exptl_crystal_density_method 'not measured'
_exptl_crystal_description prism
_exptl_crystal_F_000 1072
_exptl_crystal_size_max 0.20
_exptl_crystal_size_mid 0.15
_exptl_crystal_size_min 0.09
_refine_diff_density_max 0.458
_refine_diff_density_min -0.482
_refine_diff_density_rms 0.108
_refine_ls_extinction_method none
_refine_ls_goodness_of_fit_ref 1.247
_refine_ls_hydrogen_treatment constr
_refine_ls_matrix_type full
_refine_ls_number_parameters 308
_refine_ls_number_reflns 5545
_refine_ls_number_restraints 0
_refine_ls_restrained_S_all 1.247
_refine_ls_R_factor_all 0.0771
_refine_ls_R_factor_gt 0.0712
_refine_ls_shift/su_max 0.000
_refine_ls_shift/su_mean 0.000
_refine_ls_structure_factor_coef Fsqd
_refine_ls_weighting_details 'calc w=1/[\s^2^(Fo^2^)+(0.0684P)^2^+2.9519P] where P=(Fo^2^+2Fc^2^)/3'
_refine_ls_weighting_scheme calc
_refine_ls_wR_factor_gt 0.1720
_refine_ls_wR_factor_ref 0.1799
_reflns_number_gt 5203
_reflns_number_total 5545
_reflns_threshold_expression >2sigma(I)
_cod_data_source_file c1cy00193k.txt
_cod_data_source_block C4
_cod_depositor_comments
;
The following automatic conversions were performed:

data item '_exptl_absorpt_correction_type' value 'Numerical' was
changed to 'numerical' in accordance with the
/home/saulius/struct/COD-crude-data/automatic-downloads/DataCite-retrospective/RSC/depositions/lib/dictionaries/cif_core.dic
dictionary named 'cif_core.dic' version 2.4.2 last updated on
2011-04-26.

data item '_refine_ls_hydrogen_treatment' value 'CONSTR' was changed
to 'constr' in accordance with the
/home/saulius/struct/COD-crude-data/automatic-downloads/DataCite-retrospective/RSC/depositions/lib/dictionaries/cif_core.dic
dictionary named 'cif_core.dic' version 2.4.2 last updated on
2011-04-26.

data item '_symmetry_cell_setting' value 'Monoclinic' was changed to
'monoclinic' in accordance with the
/home/saulius/struct/COD-crude-data/automatic-downloads/DataCite-retrospective/RSC/depositions/lib/dictionaries/cif_core.dic
dictionary named 'cif_core.dic' version 2.4.2 last updated on
2011-04-26.

Automatic conversion script
Id: cif_fix_values 6909 2019-04-08 15:41:33Z antanas 
;
_cod_original_cell_volume 2426.0(8)
_cod_original_sg_symbol_H-M P2(1)/c
_cod_database_code 1556283

loop_
_symmetry_equiv_pos_as_xyz
'x, y, z'
'-x, y+1/2, -z+1/2'
'-x, -y, -z'
'x, -y-1/2, z-1/2'

loop_
_atom_site_label
_atom_site_type_symbol
_atom_site_fract_x
_atom_site_fract_y
_atom_site_fract_z
_atom_site_U_iso_or_equiv
_atom_site_adp_type
_atom_site_occupancy
_atom_site_symmetry_multiplicity
_atom_site_calc_flag
_atom_site_refinement_flags
_atom_site_disorder_assembly
_atom_site_disorder_group
Ti1 Ti 0.21876(3) 0.16179(8) 0.13194(3) 0.02828(18) Uani 1 1 d . . .
Cl2 Cl 0.13816(5) -0.02239(11) 0.19705(5) 0.0381(2) Uani 1 1 d . . .
Cl1 Cl 0.24758(5) 0.43307(11) 0.08483(5) 0.0364(2) Uani 1 1 d . . .
O1 O 0.14549(14) 0.1277(3) 0.03664(13) 0.0330(5) Uani 1 1 d . . .
N1 N 0.11874(16) 0.3056(4) 0.14932(15) 0.0296(6) Uani 1 1 d . . .
C6 C 0.05830(19) 0.2973(4) 0.09129(18) 0.0306(7) Uani 1 1 d . . .
N2 N 0.24255(15) 0.2965(3) 0.25312(14) 0.0277(6) Uani 1 1 d . . .
C12 C 0.31391(18) 0.2885(4) 0.31042(17) 0.0280(7) Uani 1 1 d . . .
C10 C 0.18448(19) 0.3851(4) 0.26999(19) 0.0312(7) Uani 1 1 d . . .
C15 C 0.4513(2) 0.2673(4) 0.4195(2) 0.0350(7) Uani 1 1 d . . .
C2 C 0.0151(2) 0.1839(5) -0.03362(19) 0.0348(7) Uani 1 1 d . . .
H2A H 0.0231 0.1204 -0.0757 0.042 Uiso 1 1 calc R . .
C13 C 0.37419(19) 0.4033(4) 0.30862(19) 0.0310(7) Uani 1 1 d . B .
C5 C -0.01476(19) 0.3762(5) 0.0927(2) 0.0337(7) Uani 1 1 d . . .
C17 C 0.3195(2) 0.1678(4) 0.36750(18) 0.0320(7) Uani 1 1 d . . .
C1 C 0.07450(19) 0.1991(4) 0.02869(18) 0.0302(7) Uani 1 1 d . . .
C7 C -0.0205(2) 0.4673(5) 0.1601(2) 0.0405(9) Uani 1 1 d . . .
H7A H -0.0671 0.5233 0.1644 0.049 Uiso 1 1 calc R . .
C16 C 0.3894(2) 0.1590(4) 0.42025(19) 0.0346(7) Uani 1 1 d . . .
H16A H 0.3943 0.0769 0.4573 0.042 Uiso 1 1 calc R . .
C24 C 0.2786(3) -0.0511(6) 0.0650(3) 0.0593(13) Uani 1 1 d . . .
H24A H 0.2512 -0.1135 0.0213 0.071 Uiso 1 1 calc R . .
C8 C 0.0417(2) 0.4740(5) 0.2191(2) 0.0372(8) Uani 1 1 d . . .
H8A H 0.0371 0.5327 0.2634 0.045 Uiso 1 1 calc R . .
C14 C 0.4425(2) 0.3891(4) 0.3634(2) 0.0335(7) Uani 1 1 d . . .
H14A H 0.4834 0.4638 0.3622 0.040 Uiso 1 1 calc R . .
C18 C 0.3663(2) 0.5452(5) 0.2526(2) 0.0384(8) Uani 1 1 d . . .
H18A H 0.3172 0.5317 0.2175 0.046 Uiso 1 1 calc R A 1
H18B H 0.3619 0.6457 0.2811 0.046 Uiso 1 1 calc R A 1
C3 C -0.0575(2) 0.2651(5) -0.0329(2) 0.0384(8) Uani 1 1 d . . .
H3A H -0.0966 0.2549 -0.0755 0.046 Uiso 1 1 calc R . .
C4 C -0.0732(2) 0.3583(5) 0.0276(2) 0.0380(8) Uani 1 1 d . . .
H4A H -0.1221 0.4095 0.0257 0.046 Uiso 1 1 calc R . .
C9 C 0.1127(2) 0.3914(4) 0.21213(19) 0.0317(7) Uani 1 1 d . . .
C11 C 0.1857(2) 0.4770(5) 0.3438(2) 0.0441(9) Uani 1 1 d . . .
H11A H 0.2360 0.4614 0.3755 0.066 Uiso 1 1 calc R . .
H11B H 0.1443 0.4367 0.3701 0.066 Uiso 1 1 calc R . .
H11C H 0.1776 0.5919 0.3331 0.066 Uiso 1 1 calc R . .
C22 C 0.5254(2) 0.2563(6) 0.4778(2) 0.0500(10) Uani 1 1 d . . .
H22A H 0.5210 0.1658 0.5118 0.075 Uiso 1 1 calc R . .
H22B H 0.5322 0.3564 0.5069 0.075 Uiso 1 1 calc R . .
H22C H 0.5703 0.2397 0.4519 0.075 Uiso 1 1 calc R . .
C26 C 0.3551(2) 0.1322(6) 0.1341(5) 0.084(2) Uani 1 1 d . . .
H26A H 0.3960 0.2162 0.1476 0.101 Uiso 1 1 calc R . .
C27 C 0.3322(3) 0.0076(8) 0.1827(2) 0.0644(15) Uani 1 1 d . . .
H27A H 0.3529 -0.0077 0.2372 0.077 Uiso 1 1 calc R . .
C25 C 0.3183(3) 0.0874(7) 0.0593(3) 0.0662(16) Uani 1 1 d . . .
H25A H 0.3277 0.1393 0.0113 0.079 Uiso 1 1 calc R . .
C19 C 0.4311(8) 0.565(3) 0.2069(10) 0.057(4) Uani 0.51(4) 1 d P B 1
H19A H 0.4205 0.6584 0.1736 0.086 Uiso 0.51(4) 1 calc PR B 1
H19B H 0.4350 0.4683 0.1768 0.086 Uiso 0.51(4) 1 calc PR B 1
H19C H 0.4800 0.5820 0.2407 0.086 Uiso 0.51(4) 1 calc PR B 1
C19' C 0.4402(6) 0.639(3) 0.2462(19) 0.073(8) Uani 0.49(4) 1 d P B 2
H19D H 0.4283 0.7264 0.2096 0.109 Uiso 0.49(4) 1 calc PR B 2
H19E H 0.4786 0.5669 0.2295 0.109 Uiso 0.49(4) 1 calc PR B 2
H19F H 0.4612 0.6846 0.2953 0.109 Uiso 0.49(4) 1 calc PR B 2
C23 C 0.2862(3) -0.0992(6) 0.1373(3) 0.0630(13) Uani 1 1 d . . .
H23A H 0.2653 -0.2022 0.1549 0.076 Uiso 1 1 calc R . .
C21 C 0.2743(3) -0.1186(6) 0.3990(3) 0.0688(15) Uani 1 1 d . . .
H21A H 0.2278 -0.1811 0.4040 0.103 Uiso 1 1 calc R . .
H21B H 0.3092 -0.1183 0.4471 0.103 Uiso 1 1 calc R . .
H21C H 0.3008 -0.1670 0.3602 0.103 Uiso 1 1 calc R . .
C20 C 0.2510(2) 0.0556(5) 0.3766(2) 0.0438(9) Uani 1 1 d . . .
H20A H 0.2226 0.1016 0.4153 0.053 Uiso 1 1 calc R . .
H20B H 0.2150 0.0534 0.3285 0.053 Uiso 1 1 calc R . .

loop_
_atom_site_aniso_label
_atom_site_aniso_U_11
_atom_site_aniso_U_22
_atom_site_aniso_U_33
_atom_site_aniso_U_23
_atom_site_aniso_U_13
_atom_site_aniso_U_12
Ti1 0.0258(3) 0.0369(3) 0.0221(3) 0.0002(2) 0.0033(2) 0.0060(2)
Cl2 0.0412(5) 0.0437(5) 0.0293(4) -0.0009(3) 0.0049(3) -0.0070(4)
Cl1 0.0347(4) 0.0422(5) 0.0323(4) 0.0063(3) 0.0057(3) 0.0028(4)
O1 0.0323(12) 0.0413(13) 0.0246(11) -0.0017(10) 0.0013(9) 0.0072(10)
N1 0.0255(13) 0.0377(15) 0.0257(13) -0.0015(11) 0.0040(10) 0.0035(12)
C6 0.0250(16) 0.0380(18) 0.0281(15) 0.0022(13) 0.0016(12) -0.0006(13)
N2 0.0229(13) 0.0347(14) 0.0251(13) 0.0010(11) 0.0028(10) -0.0015(11)
C12 0.0228(15) 0.0358(17) 0.0248(14) -0.0009(13) 0.0018(11) -0.0011(13)
C10 0.0260(16) 0.0397(18) 0.0281(15) -0.0057(14) 0.0050(12) -0.0031(14)
C15 0.0315(17) 0.0362(18) 0.0347(17) -0.0003(14) -0.0027(14) -0.0005(15)
C2 0.0373(18) 0.0401(19) 0.0256(15) -0.0018(14) 0.0004(13) -0.0008(15)
C13 0.0270(16) 0.0326(17) 0.0329(17) 0.0032(14) 0.0036(13) -0.0024(14)
C5 0.0237(16) 0.0435(19) 0.0333(17) 0.0022(15) 0.0024(13) 0.0007(14)
C17 0.0340(18) 0.0377(18) 0.0240(15) -0.0027(13) 0.0038(12) -0.0082(15)
C1 0.0287(16) 0.0343(17) 0.0268(15) 0.0018(13) 0.0019(12) 0.0016(14)
C7 0.0274(17) 0.054(2) 0.042(2) -0.0018(17) 0.0109(15) 0.0080(16)
C16 0.0385(19) 0.0354(18) 0.0276(16) 0.0030(13) -0.0028(13) -0.0032(15)
C24 0.061(3) 0.061(3) 0.052(3) -0.017(2) -0.004(2) 0.032(2)
C8 0.0285(17) 0.051(2) 0.0332(17) -0.0081(16) 0.0084(14) 0.0054(16)
C14 0.0258(16) 0.0342(17) 0.0387(18) 0.0011(14) -0.0014(13) -0.0049(14)
C18 0.0314(18) 0.0352(19) 0.047(2) 0.0085(16) -0.0016(15) -0.0051(15)
C3 0.0319(18) 0.048(2) 0.0325(17) 0.0038(15) -0.0061(14) -0.0031(16)
C4 0.0214(16) 0.051(2) 0.0403(19) 0.0059(16) -0.0006(13) 0.0028(15)
C9 0.0261(16) 0.0374(18) 0.0315(16) -0.0060(14) 0.0039(13) 0.0006(14)
C11 0.0348(19) 0.057(2) 0.039(2) -0.0196(18) 0.0014(15) 0.0012(17)
C22 0.038(2) 0.053(2) 0.052(2) 0.0132(19) -0.0125(17) -0.0069(18)
C26 0.0192(19) 0.048(3) 0.186(7) -0.041(4) 0.016(3) 0.0051(18)
C27 0.057(3) 0.097(4) 0.036(2) -0.007(2) -0.0044(19) 0.052(3)
C25 0.066(3) 0.080(4) 0.063(3) 0.026(3) 0.044(3) 0.045(3)
C19 0.042(6) 0.073(9) 0.058(7) 0.026(7) 0.010(5) -0.008(6)
C19' 0.032(5) 0.064(10) 0.118(17) 0.052(11) -0.004(6) -0.011(5)
C23 0.051(3) 0.047(3) 0.094(4) 0.011(3) 0.020(3) 0.019(2)
C21 0.073(3) 0.042(2) 0.102(4) -0.019(3) 0.044(3) -0.020(2)
C20 0.042(2) 0.057(2) 0.0296(17) 0.0097(16) -0.0029(15) -0.0207(18)

loop_
_atom_type_symbol
_atom_type_description
_atom_type_scat_dispersion_real
_atom_type_scat_dispersion_imag
_atom_type_scat_source
C C 0.0033 0.0016 'International Tables Vol C Tables 4.2.6.8 and 6.1.1.4'
H H 0.0000 0.0000 'International Tables Vol C Tables 4.2.6.8 and 6.1.1.4'
N N 0.0061 0.0033 'International Tables Vol C Tables 4.2.6.8 and 6.1.1.4'
O O 0.0106 0.0060 'International Tables Vol C Tables 4.2.6.8 and 6.1.1.4'
Cl Cl 0.1484 0.1585 'International Tables Vol C Tables 4.2.6.8 and 6.1.1.4'
Ti Ti 0.2776 0.4457 'International Tables Vol C Tables 4.2.6.8 and 6.1.1.4'

loop_
_geom_angle_atom_site_label_1
_geom_angle_atom_site_label_2
_geom_angle_atom_site_label_3
_geom_angle
O1 Ti1 N1 77.17(10)
O1 Ti1 C26 120.4(2)
N1 Ti1 C26 150.85(14)
O1 Ti1 C25 85.35(17)
N1 Ti1 C25 151.56(14)
C26 Ti1 C25 35.2(2)
O1 Ti1 C27 129.03(14)
N1 Ti1 C27 149.93(13)
C26 Ti1 C27 35.1(2)
C25 Ti1 C27 56.74(17)
O1 Ti1 N2 146.66(10)
N1 Ti1 N2 69.51(10)
C26 Ti1 N2 89.90(18)
C25 Ti1 N2 124.45(18)
C27 Ti1 N2 83.51(13)
O1 Ti1 C24 75.04(13)
N1 Ti1 C24 150.94(14)
C26 Ti1 C24 55.82(18)
C25 Ti1 C24 32.34(19)
C27 Ti1 C24 54.51(16)
N2 Ti1 C24 138.00(13)
O1 Ti1 C23 98.55(16)
N1 Ti1 C23 150.08(15)
C26 Ti1 C23 55.91(18)
C25 Ti1 C23 54.22(18)
C27 Ti1 C23 32.79(18)
N2 Ti1 C23 110.81(16)
C24 Ti1 C23 31.78(17)
O1 Ti1 Cl1 88.41(8)
N1 Ti1 Cl1 76.05(8)
C26 Ti1 Cl1 81.16(16)
C25 Ti1 Cl1 81.27(14)
C27 Ti1 Cl1 114.39(17)
N2 Ti1 Cl1 82.63(7)
C24 Ti1 Cl1 111.28(15)
C23 Ti1 Cl1 133.79(13)
O1 Ti1 Cl2 89.01(8)
N1 Ti1 Cl2 75.38(8)
C26 Ti1 Cl2 124.21(18)
C25 Ti1 Cl2 127.10(15)
C27 Ti1 Cl2 89.15(16)
N2 Ti1 Cl2 83.88(7)
C24 Ti1 Cl2 95.72(15)
C23 Ti1 Cl2 74.95(13)
Cl1 Ti1 Cl2 151.17(4)
C1 O1 Ti1 118.9(2)
C9 N1 C6 121.0(3)
C9 N1 Ti1 125.1(2)
C6 N1 Ti1 113.9(2)
N1 C6 C5 123.1(3)
N1 C6 C1 113.7(3)
C5 C6 C1 123.2(3)
C10 N2 C12 117.0(3)
C10 N2 Ti1 115.4(2)
C12 N2 Ti1 127.6(2)
C13 C12 C17 121.1(3)
C13 C12 N2 119.7(3)
C17 C12 N2 119.1(3)
N2 C10 C9 116.5(3)
N2 C10 C11 124.5(3)
C9 C10 C11 119.0(3)
C16 C15 C14 117.5(3)
C16 C15 C22 121.5(3)
C14 C15 C22 121.0(3)
C1 C2 C3 119.5(3)
C1 C2 H2A 120.2
C3 C2 H2A 120.2
C12 C13 C14 118.0(3)
C12 C13 C18 122.2(3)
C14 C13 C18 119.7(3)
C6 C5 C4 117.3(3)
C6 C5 C7 115.4(3)
C4 C5 C7 127.3(3)
C12 C17 C16 118.1(3)
C12 C17 C20 122.0(3)
C16 C17 C20 119.7(3)
O1 C1 C2 126.2(3)
O1 C1 C6 116.4(3)
C2 C1 C6 117.4(3)
C8 C7 C5 120.8(3)
C8 C7 H7A 119.6
C5 C7 H7A 119.6
C15 C16 C17 122.7(3)
C15 C16 H16A 118.6
C17 C16 H16A 118.6
C23 C24 C25 110.3(5)
C23 C24 Ti1 74.2(3)
C25 C24 Ti1 71.7(3)
C23 C24 H24A 124.7
C25 C24 H24A 124.7
Ti1 C24 H24A 124.7
C7 C8 C9 119.7(3)
C7 C8 H8A 120.2
C9 C8 H8A 120.2
C15 C14 C13 122.4(3)
C15 C14 H14A 118.8
C13 C14 H14A 118.8
C19 C18 C19' 35.8(8)
C19 C18 C13 116.1(6)
C19' C18 C13 116.6(6)
C19 C18 H18A 108.3
C19' C18 H18A 131.9
C13 C18 H18A 108.3
C19 C18 H18B 108.3
C19' C18 H18B 74.9
C13 C18 H18B 108.3
H18A C18 H18B 107.4
C4 C3 C2 123.0(3)
C4 C3 H3A 118.5
C2 C3 H3A 118.5
C3 C4 C5 119.5(3)
C3 C4 H4A 120.2
C5 C4 H4A 120.2
N1 C9 C8 120.0(3)
N1 C9 C10 113.4(3)
C8 C9 C10 126.5(3)
C10 C11 H11A 109.5
C10 C11 H11B 109.5
H11A C11 H11B 109.5
C10 C11 H11C 109.5
H11A C11 H11C 109.5
H11B C11 H11C 109.5
C15 C22 H22A 109.5
C15 C22 H22B 109.5
H22A C22 H22B 109.5
C15 C22 H22C 109.5
H22A C22 H22C 109.5
H22B C22 H22C 109.5
C25 C26 C27 104.6(4)
C25 C26 Ti1 73.2(2)
C27 C26 Ti1 73.6(3)
C25 C26 H26A 127.1
C27 C26 H26A 127.1
Ti1 C26 H26A 127.1
C23 C27 C26 107.0(4)
C23 C27 Ti1 75.4(3)
C26 C27 Ti1 71.3(2)
C23 C27 H27A 126.1
C26 C27 H27A 126.1
Ti1 C27 H27A 126.1
C24 C25 C26 108.0(5)
C24 C25 Ti1 76.0(3)
C26 C25 Ti1 71.7(2)
C24 C25 H25A 125.7
C26 C25 H25A 125.7
Ti1 C25 H25A 125.7
C18 C19 H19A 109.5
C18 C19 H19B 109.5
H19A C19 H19B 109.5
C18 C19 H19C 109.5
H19A C19 H19C 109.5
H19B C19 H19C 109.5
C18 C19' H19D 109.5
C18 C19' H19E 109.5
H19D C19' H19E 109.5
C18 C19' H19F 109.5
H19D C19' H19F 109.5
H19E C19' H19F 109.5
C24 C23 C27 110.1(5)
C24 C23 Ti1 74.0(3)
C27 C23 Ti1 71.8(3)
C24 C23 H23A 124.9
C27 C23 H23A 124.9
Ti1 C23 H23A 124.9
C20 C21 H21A 109.5
C20 C21 H21B 109.5
H21A C21 H21B 109.5
C20 C21 H21C 109.5
H21A C21 H21C 109.5
H21B C21 H21C 109.5
C21 C20 C17 114.7(4)
C21 C20 H20A 108.6
C17 C20 H20A 108.6
C21 C20 H20B 108.6
C17 C20 H20B 108.6
H20A C20 H20B 107.6

loop_
_geom_bond_atom_site_label_1
_geom_bond_atom_site_label_2
_geom_bond_distance
Ti1 O1 1.957(2)
Ti1 N1 2.133(3)
Ti1 C26 2.339(4)
Ti1 C25 2.358(4)
Ti1 C27 2.370(4)
Ti1 N2 2.381(3)
Ti1 C24 2.410(4)
Ti1 C23 2.413(4)
Ti1 Cl1 2.4368(12)
Ti1 Cl2 2.4381(11)
O1 C1 1.334(4)
N1 C9 1.326(4)
N1 C6 1.341(4)
C6 C5 1.409(5)
C6 C1 1.423(5)
N2 C10 1.298(4)
N2 C12 1.463(4)
C12 C13 1.395(5)
C12 C17 1.399(5)
C10 C9 1.473(4)
C10 C11 1.498(5)
C15 C16 1.379(5)
C15 C14 1.393(5)
C15 C22 1.509(5)
C2 C1 1.384(4)
C2 C3 1.409(5)
C2 H2A 0.9300
C13 C14 1.403(4)
C13 C18 1.513(5)
C5 C4 1.412(5)
C5 C7 1.416(5)
C17 C16 1.401(5)
C17 C20 1.512(5)
C7 C8 1.371(5)
C7 H7A 0.9300
C16 H16A 0.9300
C24 C23 1.321(7)
C24 C25 1.329(8)
C24 H24A 0.9800
C8 C9 1.409(5)
C8 H8A 0.9300
C14 H14A 0.9300
C18 C19 1.474(11)
C18 C19' 1.497(11)
C18 H18A 0.9700
C18 H18B 0.9700
C3 C4 1.368(5)
C3 H3A 0.9300
C4 H4A 0.9300
C11 H11A 0.9600
C11 H11B 0.9600
C11 H11C 0.9600
C22 H22A 0.9600
C22 H22B 0.9600
C22 H22C 0.9600
C26 C25 1.419(8)
C26 C27 1.421(8)
C26 H26A 0.9800
C27 C23 1.351(7)
C27 H27A 0.9800
C25 H25A 0.9800
C19 H19A 0.9600
C19 H19B 0.9600
C19 H19C 0.9600
C19' H19D 0.9600
C19' H19E 0.9600
C19' H19F 0.9600
C23 H23A 0.9800
C21 C20 1.510(7)
C21 H21A 0.9600
C21 H21B 0.9600
C21 H21C 0.9600
C20 H20A 0.9700
C20 H20B 0.9700

loop_
_geom_torsion_atom_site_label_1
_geom_torsion_atom_site_label_2
_geom_torsion_atom_site_label_3
_geom_torsion_atom_site_label_4
_geom_torsion
N1 Ti1 O1 C1 -1.4(2)
C26 Ti1 O1 C1 -156.3(3)
C25 Ti1 O1 C1 -158.8(3)
C27 Ti1 O1 C1 161.9(3)
N2 Ti1 O1 C1 -3.5(3)
C24 Ti1 O1 C1 170.0(3)
C23 Ti1 O1 C1 148.4(3)
Cl1 Ti1 O1 C1 -77.5(2)
Cl2 Ti1 O1 C1 73.8(2)
O1 Ti1 N1 C9 179.2(3)
C26 Ti1 N1 C9 -49.7(6)
C25 Ti1 N1 C9 -127.4(4)
C27 Ti1 N1 C9 25.6(5)
N2 Ti1 N1 C9 -2.0(3)
C24 Ti1 N1 C9 161.9(4)
C23 Ti1 N1 C9 94.3(4)
Cl1 Ti1 N1 C9 -89.3(3)
Cl2 Ti1 N1 C9 86.8(3)
O1 Ti1 N1 C6 2.0(2)
C26 Ti1 N1 C6 133.2(5)
C25 Ti1 N1 C6 55.5(5)
C27 Ti1 N1 C6 -151.6(4)
N2 Ti1 N1 C6 -179.2(3)
C24 Ti1 N1 C6 -15.2(5)
C23 Ti1 N1 C6 -82.8(4)
Cl1 Ti1 N1 C6 93.6(2)
Cl2 Ti1 N1 C6 -90.3(2)
C9 N1 C6 C5 -0.5(5)
Ti1 N1 C6 C5 176.8(3)
C9 N1 C6 C1 -179.5(3)
Ti1 N1 C6 C1 -2.3(4)
O1 Ti1 N2 C10 3.4(3)
N1 Ti1 N2 C10 1.3(2)
C26 Ti1 N2 C10 160.2(3)
C25 Ti1 N2 C10 153.1(3)
C27 Ti1 N2 C10 -165.2(3)
C24 Ti1 N2 C10 -167.1(3)
C23 Ti1 N2 C10 -146.7(3)
Cl1 Ti1 N2 C10 79.1(2)
Cl2 Ti1 N2 C10 -75.4(2)
O1 Ti1 N2 C12 -177.7(2)
N1 Ti1 N2 C12 -179.8(3)
C26 Ti1 N2 C12 -20.9(3)
C25 Ti1 N2 C12 -27.9(3)
C27 Ti1 N2 C12 13.7(3)
C24 Ti1 N2 C12 11.8(4)
C23 Ti1 N2 C12 32.2(3)
Cl1 Ti1 N2 C12 -102.0(2)
Cl2 Ti1 N2 C12 103.5(2)
C10 N2 C12 C13 -90.1(4)
Ti1 N2 C12 C13 91.0(3)
C10 N2 C12 C17 88.3(4)
Ti1 N2 C12 C17 -90.7(3)
C12 N2 C10 C9 -179.6(3)
Ti1 N2 C10 C9 -0.5(4)
C12 N2 C10 C11 -0.6(5)
Ti1 N2 C10 C11 178.4(3)
C17 C12 C13 C14 3.2(5)
N2 C12 C13 C14 -178.5(3)
C17 C12 C13 C18 -173.7(3)
N2 C12 C13 C18 4.6(5)
N1 C6 C5 C4 179.6(3)
C1 C6 C5 C4 -1.5(5)
N1 C6 C5 C7 0.4(5)
C1 C6 C5 C7 179.3(3)
C13 C12 C17 C16 -3.7(5)
N2 C12 C17 C16 178.0(3)
C13 C12 C17 C20 172.3(3)
N2 C12 C17 C20 -6.0(5)
Ti1 O1 C1 C2 -177.9(3)
Ti1 O1 C1 C6 0.7(4)
C3 C2 C1 O1 178.9(3)
C3 C2 C1 C6 0.3(5)
N1 C6 C1 O1 1.2(4)
C5 C6 C1 O1 -177.8(3)
N1 C6 C1 C2 179.9(3)
C5 C6 C1 C2 0.9(5)
C6 C5 C7 C8 -0.7(6)
C4 C5 C7 C8 -179.8(4)
C14 C15 C16 C17 0.0(6)
C22 C15 C16 C17 179.1(4)
C12 C17 C16 C15 2.1(5)
C20 C17 C16 C15 -174.0(4)
O1 Ti1 C24 C23 -136.3(4)
N1 Ti1 C24 C23 -118.9(4)
C26 Ti1 C24 C23 79.0(4)
C25 Ti1 C24 C23 118.3(5)
C27 Ti1 C24 C23 35.9(3)
N2 Ti1 C24 C23 38.3(5)
Cl1 Ti1 C24 C23 141.4(3)
Cl2 Ti1 C24 C23 -48.9(3)
O1 Ti1 C24 C25 105.4(3)
N1 Ti1 C24 C25 122.8(4)
C26 Ti1 C24 C25 -39.2(3)
C27 Ti1 C24 C25 -82.3(4)
N2 Ti1 C24 C25 -80.0(4)
C23 Ti1 C24 C25 -118.3(5)
Cl1 Ti1 C24 C25 23.1(3)
Cl2 Ti1 C24 C25 -167.2(3)
C5 C7 C8 C9 1.0(6)
C16 C15 C14 C13 -0.5(5)
C22 C15 C14 C13 -179.7(4)
C12 C13 C14 C15 -1.1(5)
C18 C13 C14 C15 176.0(3)
C12 C13 C18 C19 -128.3(12)
C14 C13 C18 C19 54.8(12)
C12 C13 C18 C19' -168.4(17)
C14 C13 C18 C19' 14.7(17)
C1 C2 C3 C4 -0.9(6)
C2 C3 C4 C5 0.3(6)
C6 C5 C4 C3 0.9(5)
C7 C5 C4 C3 179.9(4)
C6 N1 C9 C8 0.8(5)
Ti1 N1 C9 C8 -176.1(3)
C6 N1 C9 C10 179.4(3)
Ti1 N1 C9 C10 2.5(4)
C7 C8 C9 N1 -1.1(6)
C7 C8 C9 C10 -179.5(4)
N2 C10 C9 N1 -1.0(5)
C11 C10 C9 N1 179.9(3)
N2 C10 C9 C8 177.4(4)
C11 C10 C9 C8 -1.6(6)
O1 Ti1 C26 C25 -4.5(4)
N1 Ti1 C26 C25 -126.1(4)
C27 Ti1 C26 C25 111.3(4)
N2 Ti1 C26 C25 -169.9(3)
C24 Ti1 C26 C25 36.0(3)
C23 Ti1 C26 C25 74.6(3)
Cl1 Ti1 C26 C25 -87.4(3)
Cl2 Ti1 C26 C25 107.6(4)
O1 Ti1 C26 C27 -115.7(3)
N1 Ti1 C26 C27 122.6(3)
C25 Ti1 C26 C27 -111.3(4)
N2 Ti1 C26 C27 78.8(3)
C24 Ti1 C26 C27 -75.3(3)
C23 Ti1 C26 C27 -36.7(3)
Cl1 Ti1 C26 C27 161.4(3)
Cl2 Ti1 C26 C27 -3.7(4)
C25 C26 C27 C23 0.3(5)
Ti1 C26 C27 C23 67.5(3)
C25 C26 C27 Ti1 -67.2(3)
O1 Ti1 C27 C23 -25.2(4)
N1 Ti1 C27 C23 120.9(3)
C26 Ti1 C27 C23 -114.1(4)
C25 Ti1 C27 C23 -74.1(3)
N2 Ti1 C27 C23 146.8(3)
C24 Ti1 C27 C23 -34.8(3)
Cl1 Ti1 C27 C23 -134.4(3)
Cl2 Ti1 C27 C23 62.8(3)
O1 Ti1 C27 C26 88.9(4)
N1 Ti1 C27 C26 -125.0(4)
C25 Ti1 C27 C26 39.9(3)
N2 Ti1 C27 C26 -99.1(3)
C24 Ti1 C27 C26 79.3(3)
C23 Ti1 C27 C26 114.1(4)
Cl1 Ti1 C27 C26 -20.3(3)
Cl2 Ti1 C27 C26 176.9(3)
C23 C24 C25 C26 0.4(5)
Ti1 C24 C25 C26 65.0(3)
C23 C24 C25 Ti1 -64.7(3)
C27 C26 C25 C24 -0.4(5)
Ti1 C26 C25 C24 -67.9(3)
C27 C26 C25 Ti1 67.5(3)
O1 Ti1 C25 C24 -69.2(3)
N1 Ti1 C25 C24 -121.0(4)
C26 Ti1 C25 C24 114.7(4)
C27 Ti1 C25 C24 74.8(3)
N2 Ti1 C25 C24 127.0(3)
C23 Ti1 C25 C24 34.9(3)
Cl1 Ti1 C25 C24 -158.3(3)
Cl2 Ti1 C25 C24 16.0(4)
O1 Ti1 C25 C26 176.1(4)
N1 Ti1 C25 C26 124.3(4)
C27 Ti1 C25 C26 -39.9(3)
N2 Ti1 C25 C26 12.3(4)
C24 Ti1 C25 C26 -114.7(4)
C23 Ti1 C25 C26 -79.8(4)
Cl1 Ti1 C25 C26 87.0(3)
Cl2 Ti1 C25 C26 -98.7(4)
C25 C24 C23 C27 -0.2(5)
Ti1 C24 C23 C27 -63.2(3)
C25 C24 C23 Ti1 63.1(3)
C26 C27 C23 C24 -0.1(5)
Ti1 C27 C23 C24 64.6(3)
C26 C27 C23 Ti1 -64.7(3)
O1 Ti1 C23 C24 42.4(4)
N1 Ti1 C23 C24 121.5(4)
C26 Ti1 C23 C24 -78.7(4)
C25 Ti1 C23 C24 -35.5(3)
C27 Ti1 C23 C24 -118.1(5)
N2 Ti1 C23 C24 -153.7(3)
Cl1 Ti1 C23 C24 -53.6(4)
Cl2 Ti1 C23 C24 129.0(4)
O1 Ti1 C23 C27 160.5(3)
N1 Ti1 C23 C27 -120.4(3)
C26 Ti1 C23 C27 39.4(3)
C25 Ti1 C23 C27 82.6(4)
N2 Ti1 C23 C27 -35.6(4)
C24 Ti1 C23 C27 118.1(5)
Cl1 Ti1 C23 C27 64.4(4)
Cl2 Ti1 C23 C27 -112.9(3)
C12 C17 C20 C21 142.8(4)
C16 C17 C20 C21 -41.3(5)
